data_7038271
loop_
_publ_author_name
'Gryca, Izabela'
'Machura, Barbara'
'Ma\/lecki, Jan Grzegorz'
'Kusz, Joachim'
'Shul'pina, Lidia S.'
'Ikonnikov, Nikolay S.'
'Shul'pin, Georgiy B.'

_publ_section_title
;
 p-Tolylimido rhenium(v) complexes with phenolate-based ligands:
 synthesis, X-ray studies and catalytic activity in oxidation with
 tert-butylhydroperoxide.
;
_journal_issue 1
_journal_name_full 'Dalton transactions (Cambridge, England : 2003)'
_journal_page_first 334
_journal_page_last 351
_journal_paper_doi 10.1039/c5dt03598h
_journal_volume 45
_journal_year 2015
_chemical_formula_moiety 'C38 H32 Br2 N4 O P Re'
_chemical_formula_sum 'C38 H32 Br2 N4 O P Re'
_chemical_formula_weight 937.67
_chemical_name_systematic
; 
 ? 
;
_space_group_IT_number 14
_symmetry_cell_setting monoclinic
_symmetry_space_group_name_Hall '-P 2yn'
_symmetry_space_group_name_H-M 'P 1 21/n 1'
_atom_sites_solution_hydrogens geom
_atom_sites_solution_primary direct
_atom_sites_solution_secondary difmap
_audit_creation_method SHELXL-97
_audit_update_record
;
2015-09-03 deposited with the CCDC.
2015-11-10 downloaded from the CCDC.
;
_cell_angle_alpha 90.00
_cell_angle_beta 90.964(3)
_cell_angle_gamma 90.00
_cell_formula_units_Z 4
_cell_length_a 10.1990(4)
_cell_length_b 22.6461(8)
_cell_length_c 14.8400(6)
_cell_measurement_reflns_used 9786
_cell_measurement_temperature 293(2)
_cell_measurement_theta_max 29.1320
_cell_measurement_theta_min 3.8420
_cell_volume 3427.1(2)
_computing_cell_refinement 'CrysAlis RED v. 1.163 (UNIL IC & KUMA 2000)'
_computing_data_collection 'CrysAlis CCD v. 1.163 (UNIL IC & KUMA 2000)'
_computing_data_reduction 'CrysAlis RED v. 1.163 (UNIL IC & KUMA 2000)'
_computing_molecular_graphics
;XP in SHELXTL/PC (Sheldrick, 1990b)
 ORTEP-3 W v. 1.062 (Farrugia 1997)
;
_computing_publication_material
;SHELXL-97 (Sheldrick, 1997) and
 PLATON (Spek, 1990)
;
_computing_structure_refinement 'SHELXL-97 (Sheldrick, 1997)'
_computing_structure_solution 'SHELXS-97 (Sheldrick, 1990)'
_diffrn_ambient_temperature 293(2)
_diffrn_measured_fraction_theta_full 0.998
_diffrn_measured_fraction_theta_max 0.998
_diffrn_measurement_device_type 'Xcalibur, Atlas, Gemini ultra'
_diffrn_measurement_method '\w scans'
_diffrn_radiation_monochromator graphite
_diffrn_radiation_source 'fine-focus sealed tube'
_diffrn_radiation_type MoK\a
_diffrn_radiation_wavelength 0.71073
_diffrn_reflns_av_R_equivalents 0.0450
_diffrn_reflns_av_sigmaI/netI 0.0422
_diffrn_reflns_limit_h_max 10
_diffrn_reflns_limit_h_min -12
_diffrn_reflns_limit_k_max 26
_diffrn_reflns_limit_k_min -26
_diffrn_reflns_limit_l_max 15
_diffrn_reflns_limit_l_min -17
_diffrn_reflns_number 19225
_diffrn_reflns_theta_full 25.00
_diffrn_reflns_theta_max 25.00
_diffrn_reflns_theta_min 3.36
_exptl_absorpt_coefficient_mu 5.962
_exptl_absorpt_correction_T_max 1.00000
_exptl_absorpt_correction_T_min 0.26449
_exptl_absorpt_correction_type empirical
_exptl_absorpt_process_details 'CrysAlis RED, (2005)'
_exptl_crystal_colour green
_exptl_crystal_density_diffrn 1.817
_exptl_crystal_density_method 'not measured'
_exptl_crystal_description prism
_exptl_crystal_F_000 1824
_exptl_crystal_size_max 0.09365
_exptl_crystal_size_mid 0.06892
_exptl_crystal_size_min 0.06375
_refine_diff_density_max 1.236
_refine_diff_density_min -0.773
_refine_diff_density_rms 0.113
_refine_ls_extinction_method none
_refine_ls_goodness_of_fit_ref 1.065
_refine_ls_hydrogen_treatment constr
_refine_ls_matrix_type full
_refine_ls_number_parameters 426
_refine_ls_number_reflns 6030
_refine_ls_number_restraints 0
_refine_ls_restrained_S_all 1.065
_refine_ls_R_factor_all 0.0433
_refine_ls_R_factor_gt 0.0321
_refine_ls_shift/su_max 0.001
_refine_ls_shift/su_mean 0.000
_refine_ls_structure_factor_coef Fsqd
_refine_ls_weighting_details 'calc w=1/[\s^2^(Fo^2^)+(0.0357P)^2^+1.1696P] where P=(Fo^2^+2Fc^2^)/3'
_refine_ls_weighting_scheme calc
_refine_ls_wR_factor_gt 0.0726
_refine_ls_wR_factor_ref 0.0764
_reflns_number_gt 5037
_reflns_number_total 6030
_reflns_threshold_expression >2sigma(I)
_cod_data_source_file c5dt03598h2.cif
_cod_data_source_block ren393b
_cod_original_sg_symbol_H-M P21/n
_cod_database_code 7038271

loop_
_symmetry_equiv_pos_as_xyz
'x, y, z'
'-x+1/2, y+1/2, -z+1/2'
'-x, -y, -z'
'x-1/2, -y-1/2, z-1/2'

loop_
_atom_site_label
_atom_site_type_symbol
_atom_site_fract_x
_atom_site_fract_y
_atom_site_fract_z
_atom_site_U_iso_or_equiv
_atom_site_adp_type
_atom_site_occupancy
_atom_site_symmetry_multiplicity
_atom_site_calc_flag
_atom_site_refinement_flags
Re1 Re 0.530954(17) 0.109905(8) 0.781690(13) 0.02601(8) Uani 1 1 d .
Br1 Br 0.37117(5) 0.05157(2) 0.87689(4) 0.04177(15) Uani 1 1 d .
Br2 Br 0.64765(5) 0.17090(2) 0.66184(4) 0.04107(14) Uani 1 1 d .
P1 P 0.55714(12) 0.18640(5) 0.89519(9) 0.0280(3) Uani 1 1 d .
O1 O 0.3693(3) 0.15021(14) 0.7353(2) 0.0353(8) Uani 1 1 d .
N1 N 0.4779(3) 0.04709(17) 0.6758(3) 0.0278(9) Uani 1 1 d .
N2 N 0.6673(4) 0.07212(16) 0.8204(3) 0.0295(9) Uani 1 1 d .
N3 N 0.3535(4) 0.03652(17) 0.6471(3) 0.0356(10) Uani 1 1 d .
N4 N 0.3379(5) -0.01334(18) 0.5998(3) 0.0440(11) Uani 1 1 d .
C1 C 0.7262(5) 0.2074(2) 0.9248(3) 0.0329(12) Uani 1 1 d .
C2 C 0.8283(5) 0.1969(3) 0.8676(4) 0.0449(14) Uani 1 1 d .
H2 H 0.8123 0.1800 0.8114 0.054 Uiso 1 1 calc R
C3 C 0.9553(6) 0.2116(3) 0.8941(5) 0.0616(18) Uani 1 1 d .
H3 H 1.0241 0.2044 0.8553 0.074 Uiso 1 1 calc R
C4 C 0.9804(6) 0.2366(3) 0.9768(5) 0.0539(16) Uani 1 1 d .
H4 H 1.0659 0.2461 0.9942 0.065 Uiso 1 1 calc R
C5 C 0.8797(6) 0.2473(2) 1.0328(4) 0.0474(15) Uani 1 1 d .
H5 H 0.8965 0.2645 1.0887 0.057 Uiso 1 1 calc R
C6 C 0.7524(5) 0.2329(2) 1.0081(4) 0.0431(14) Uani 1 1 d .
H6 H 0.6842 0.2404 1.0474 0.052 Uiso 1 1 calc R
C7 C 0.4951(5) 0.1697(2) 1.0069(3) 0.0316(11) Uani 1 1 d .
C8 C 0.5479(5) 0.1203(2) 1.0514(4) 0.0414(13) Uani 1 1 d .
H8 H 0.6047 0.0954 1.0210 0.050 Uiso 1 1 calc R
C9 C 0.5173(6) 0.1082(2) 1.1382(4) 0.0496(15) Uani 1 1 d .
H9 H 0.5555 0.0759 1.1669 0.059 Uiso 1 1 calc R
C10 C 0.4303(7) 0.1433(3) 1.1846(4) 0.0589(17) Uani 1 1 d .
H10 H 0.4095 0.1347 1.2440 0.071 Uiso 1 1 calc R
C11 C 0.3750(7) 0.1911(3) 1.1411(4) 0.0595(17) Uani 1 1 d .
H11 H 0.3155 0.2147 1.1713 0.071 Uiso 1 1 calc R
C12 C 0.4064(5) 0.2045(2) 1.0536(4) 0.0433(14) Uani 1 1 d .
H12 H 0.3681 0.2370 1.0255 0.052 Uiso 1 1 calc R
C13 C 0.4759(5) 0.2545(2) 0.8589(3) 0.0335(12) Uani 1 1 d .
C14 C 0.3397(5) 0.2576(2) 0.8552(4) 0.0438(14) Uani 1 1 d .
H14 H 0.2901 0.2254 0.8735 0.053 Uiso 1 1 calc R
C15 C 0.2780(7) 0.3077(3) 0.8249(5) 0.0582(17) Uani 1 1 d .
H15 H 0.1869 0.3092 0.8231 0.070 Uiso 1 1 calc R
C16 C 0.3481(8) 0.3550(3) 0.7974(5) 0.070(2) Uani 1 1 d .
H16 H 0.3052 0.3891 0.7783 0.084 Uiso 1 1 calc R
C17 C 0.4829(8) 0.3525(3) 0.7979(5) 0.067(2) Uani 1 1 d .
H17 H 0.5309 0.3844 0.7771 0.080 Uiso 1 1 calc R
C18 C 0.5475(6) 0.3025(2) 0.8293(4) 0.0463(14) Uani 1 1 d .
H18 H 0.6386 0.3012 0.8305 0.056 Uiso 1 1 calc R
C19 C 0.2647(5) 0.1330(2) 0.6953(3) 0.0313(11) Uani 1 1 d .
C20 C 0.1563(5) 0.1710(2) 0.6881(4) 0.0391(13) Uani 1 1 d .
H20 H 0.1606 0.2075 0.7165 0.047 Uiso 1 1 calc R
C21 C 0.0442(5) 0.1565(2) 0.6409(4) 0.0431(14) Uani 1 1 d .
H21 H -0.0244 0.1835 0.6379 0.052 Uiso 1 1 calc R
C22 C 0.0305(5) 0.1025(3) 0.5974(4) 0.0449(14) Uani 1 1 d .
C23 C 0.1321(5) 0.0634(2) 0.6053(4) 0.0424(13) Uani 1 1 d .
H23 H 0.1239 0.0263 0.5790 0.051 Uiso 1 1 calc R
C24 C 0.2473(5) 0.0776(2) 0.6515(3) 0.0336(12) Uani 1 1 d .
C25 C -0.0880(6) 0.0883(3) 0.5396(5) 0.068(2) Uani 1 1 d .
H25A H -0.1011 0.0464 0.5382 0.102 Uiso 1 1 calc R
H25B H -0.0746 0.1025 0.4794 0.102 Uiso 1 1 calc R
H25C H -0.1638 0.1071 0.5642 0.102 Uiso 1 1 calc R
C26 C 0.4598(5) -0.0366(2) 0.5975(4) 0.0380(12) Uani 1 1 d .
C27 C 0.5009(7) -0.0892(2) 0.5571(4) 0.0496(15) Uani 1 1 d .
H27 H 0.4422 -0.1148 0.5287 0.060 Uiso 1 1 calc R
C28 C 0.6320(7) -0.1006(3) 0.5620(4) 0.0566(17) Uani 1 1 d .
H28 H 0.6641 -0.1346 0.5350 0.068 Uiso 1 1 calc R
C29 C 0.7189(6) -0.0628(3) 0.6060(4) 0.0509(15) Uani 1 1 d .
H29 H 0.8074 -0.0727 0.6071 0.061 Uiso 1 1 calc R
C30 C 0.6819(5) -0.0123(2) 0.6476(4) 0.0430(14) Uani 1 1 d .
H30 H 0.7421 0.0122 0.6769 0.052 Uiso 1 1 calc R
C31 C 0.5472(5) 0.0008(2) 0.6439(3) 0.0340(12) Uani 1 1 d .
C32 C 0.7713(4) 0.0366(2) 0.8480(3) 0.0279(11) Uani 1 1 d .
C33 C 0.8971(5) 0.0466(2) 0.8186(4) 0.0410(13) Uani 1 1 d .
H33 H 0.9141 0.0787 0.7815 0.049 Uiso 1 1 calc R
C34 C 0.9967(5) 0.0095(3) 0.8435(4) 0.0436(14) Uani 1 1 d .
H34 H 1.0809 0.0169 0.8231 0.052 Uiso 1 1 calc R
C35 C 0.9753(5) -0.0390(2) 0.8987(4) 0.0412(13) Uani 1 1 d .
C36 C 0.8494(6) -0.0482(2) 0.9276(4) 0.0458(14) Uani 1 1 d .
H36 H 0.8327 -0.0802 0.9649 0.055 Uiso 1 1 calc R
C37 C 0.7479(5) -0.0117(2) 0.9033(4) 0.0408(13) Uani 1 1 d .
H37 H 0.6638 -0.0191 0.9236 0.049 Uiso 1 1 calc R
C38 C 1.0848(6) -0.0793(3) 0.9267(5) 0.0640(19) Uani 1 1 d .
H38A H 1.0995 -0.0762 0.9906 0.096 Uiso 1 1 calc R
H38B H 1.1632 -0.0683 0.8960 0.096 Uiso 1 1 calc R
H38C H 1.0620 -0.1193 0.9116 0.096 Uiso 1 1 calc R

loop_
_atom_site_aniso_label
_atom_site_aniso_U_11
_atom_site_aniso_U_22
_atom_site_aniso_U_33
_atom_site_aniso_U_23
_atom_site_aniso_U_13
_atom_site_aniso_U_12
Re1 0.02741(12) 0.02737(12) 0.02317(12) -0.00171(8) -0.00225(8) -0.00005(8)
Br1 0.0438(3) 0.0458(3) 0.0359(3) 0.0008(2) 0.0058(2) -0.0123(2)
Br2 0.0433(3) 0.0498(3) 0.0301(3) 0.0080(2) 0.0003(2) -0.0076(2)
P1 0.0286(7) 0.0283(7) 0.0270(7) -0.0031(5) -0.0017(5) -0.0010(5)
O1 0.044(2) 0.0281(18) 0.034(2) -0.0052(15) -0.0052(16) -0.0034(15)
N1 0.024(2) 0.033(2) 0.026(2) -0.0031(18) -0.0047(16) -0.0014(17)
N2 0.037(2) 0.032(2) 0.020(2) -0.0034(17) 0.0027(17) -0.0056(18)
N3 0.045(3) 0.030(2) 0.032(3) -0.0045(19) -0.002(2) -0.005(2)
N4 0.058(3) 0.032(2) 0.042(3) -0.004(2) -0.009(2) -0.007(2)
C1 0.034(3) 0.033(3) 0.031(3) -0.003(2) -0.003(2) -0.004(2)
C2 0.042(3) 0.063(4) 0.030(3) -0.010(3) 0.004(2) -0.019(3)
C3 0.037(3) 0.095(5) 0.053(4) -0.023(4) 0.008(3) -0.014(3)
C4 0.033(3) 0.066(4) 0.063(4) -0.017(3) -0.003(3) -0.011(3)
C5 0.050(4) 0.052(4) 0.041(4) -0.012(3) -0.007(3) -0.009(3)
C6 0.040(3) 0.047(3) 0.042(3) -0.016(3) 0.001(3) -0.003(3)
C7 0.033(3) 0.032(3) 0.030(3) -0.004(2) -0.002(2) -0.008(2)
C8 0.047(3) 0.036(3) 0.041(4) -0.003(3) -0.001(3) 0.008(2)
C9 0.068(4) 0.042(3) 0.038(4) 0.012(3) -0.007(3) -0.001(3)
C10 0.091(5) 0.058(4) 0.028(3) 0.003(3) 0.016(3) -0.008(4)
C11 0.078(5) 0.052(4) 0.049(4) -0.003(3) 0.026(3) 0.007(3)
C12 0.053(3) 0.037(3) 0.040(3) 0.000(3) 0.010(3) 0.006(3)
C13 0.041(3) 0.033(3) 0.026(3) -0.004(2) -0.003(2) 0.002(2)
C14 0.044(3) 0.042(3) 0.046(4) -0.004(3) -0.001(3) 0.008(3)
C15 0.059(4) 0.058(4) 0.058(4) -0.005(3) -0.010(3) 0.022(3)
C16 0.096(6) 0.048(4) 0.067(5) -0.001(3) -0.020(4) 0.028(4)
C17 0.102(6) 0.040(4) 0.059(5) 0.012(3) -0.012(4) -0.004(4)
C18 0.052(3) 0.042(3) 0.044(4) 0.006(3) -0.008(3) -0.001(3)
C19 0.031(3) 0.032(3) 0.031(3) 0.015(2) 0.008(2) 0.004(2)
C20 0.035(3) 0.042(3) 0.040(3) 0.005(3) 0.003(2) 0.000(2)
C21 0.036(3) 0.048(3) 0.045(4) 0.005(3) -0.002(3) 0.003(3)
C22 0.031(3) 0.071(4) 0.033(3) -0.002(3) 0.002(2) -0.008(3)
C23 0.040(3) 0.053(3) 0.034(3) -0.009(3) 0.000(2) -0.006(3)
C24 0.034(3) 0.037(3) 0.030(3) 0.002(2) -0.004(2) 0.001(2)
C25 0.042(4) 0.100(5) 0.063(5) -0.020(4) -0.011(3) 0.004(4)
C26 0.050(3) 0.037(3) 0.026(3) 0.000(2) 0.001(2) 0.003(3)
C27 0.074(4) 0.030(3) 0.045(4) -0.009(3) -0.002(3) 0.000(3)
C28 0.086(5) 0.036(3) 0.047(4) -0.007(3) 0.010(3) 0.016(3)
C29 0.062(4) 0.054(4) 0.037(3) -0.001(3) 0.006(3) 0.018(3)
C30 0.049(3) 0.052(3) 0.028(3) -0.007(3) 0.006(2) 0.009(3)
C31 0.046(3) 0.033(3) 0.023(3) 0.001(2) -0.003(2) 0.005(2)
C32 0.030(3) 0.029(3) 0.025(3) -0.001(2) -0.005(2) 0.002(2)
C33 0.039(3) 0.043(3) 0.041(3) 0.008(3) 0.004(2) 0.001(3)
C34 0.029(3) 0.059(4) 0.042(3) -0.007(3) -0.002(2) 0.004(3)
C35 0.045(3) 0.046(3) 0.033(3) -0.009(3) -0.010(3) 0.012(3)
C36 0.058(4) 0.037(3) 0.043(4) 0.009(3) -0.005(3) 0.002(3)
C37 0.035(3) 0.044(3) 0.044(3) 0.002(3) 0.002(2) 0.000(2)
C38 0.064(4) 0.072(4) 0.055(4) -0.008(3) -0.019(3) 0.028(4)

loop_
_atom_type_symbol
_atom_type_description
_atom_type_scat_dispersion_real
_atom_type_scat_dispersion_imag
_atom_type_scat_source
C C 0.0033 0.0016 'International Tables Vol C Tables 4.2.6.8 and 6.1.1.4'
H H 0.0000 0.0000 'International Tables Vol C Tables 4.2.6.8 and 6.1.1.4'
N N 0.0061 0.0033 'International Tables Vol C Tables 4.2.6.8 and 6.1.1.4'
O O 0.0106 0.0060 'International Tables Vol C Tables 4.2.6.8 and 6.1.1.4'
P P 0.1023 0.0942 'International Tables Vol C Tables 4.2.6.8 and 6.1.1.4'
Br Br -0.2901 2.4595 'International Tables Vol C Tables 4.2.6.8 and 6.1.1.4'
Re Re -1.0185 7.2310 'International Tables Vol C Tables 4.2.6.8 and 6.1.1.4'

loop_
_geom_angle_atom_site_label_1
_geom_angle_atom_site_label_2
_geom_angle_atom_site_label_3
_geom_angle
N2 Re1 O1 177.41(15)
N2 Re1 N1 96.04(16)
O1 Re1 N1 81.73(13)
N2 Re1 P1 92.54(13)
O1 Re1 P1 89.64(10)
N1 Re1 P1 171.23(10)
N2 Re1 Br1 94.46(13)
O1 Re1 Br1 84.03(10)
N1 Re1 Br1 84.73(10)
P1 Re1 Br1 92.82(3)
N2 Re1 Br2 96.75(13)
O1 Re1 Br2 84.52(10)
N1 Re1 Br2 87.93(11)
P1 Re1 Br2 92.87(3)
Br1 Re1 Br2 167.181(19)
C7 P1 C13 106.3(2)
C7 P1 C1 100.1(2)
C13 P1 C1 105.8(2)
C7 P1 Re1 116.50(16)
C13 P1 Re1 110.71(16)
C1 P1 Re1 116.27(17)
C19 O1 Re1 134.6(3)
N3 N1 C31 104.2(4)
N3 N1 Re1 124.2(3)
C31 N1 Re1 129.2(3)
C32 N2 Re1 174.3(3)
N4 N3 N1 114.7(4)
N4 N3 C24 119.3(4)
N1 N3 C24 125.3(4)
N3 N4 C26 104.0(4)
C2 C1 C6 119.0(5)
C2 C1 P1 121.8(4)
C6 C1 P1 119.2(4)
C1 C2 C3 119.8(5)
C1 C2 H2 120.1
C3 C2 H2 120.1
C4 C3 C2 120.8(6)
C4 C3 H3 119.6
C2 C3 H3 119.6
C5 C4 C3 119.4(5)
C5 C4 H4 120.3
C3 C4 H4 120.3
C4 C5 C6 120.9(5)
C4 C5 H5 119.5
C6 C5 H5 119.5
C5 C6 C1 120.0(5)
C5 C6 H6 120.0
C1 C6 H6 120.0
C12 C7 C8 117.6(5)
C12 C7 P1 125.0(4)
C8 C7 P1 117.2(4)
C9 C8 C7 121.0(5)
C9 C8 H8 119.5
C7 C8 H8 119.5
C8 C9 C10 121.1(5)
C8 C9 H9 119.5
C10 C9 H9 119.5
C11 C10 C9 118.6(6)
C11 C10 H10 120.7
C9 C10 H10 120.7
C12 C11 C10 121.1(6)
C12 C11 H11 119.5
C10 C11 H11 119.5
C11 C12 C7 120.5(5)
C11 C12 H12 119.7
C7 C12 H12 119.7
C18 C13 C14 118.7(5)
C18 C13 P1 121.1(4)
C14 C13 P1 120.1(4)
C15 C14 C13 120.5(6)
C15 C14 H14 119.8
C13 C14 H14 119.8
C16 C15 C14 120.9(6)
C16 C15 H15 119.6
C14 C15 H15 119.6
C15 C16 C17 119.8(6)
C15 C16 H16 120.1
C17 C16 H16 120.1
C16 C17 C18 120.4(7)
C16 C17 H17 119.8
C18 C17 H17 119.8
C13 C18 C17 119.8(6)
C13 C18 H18 120.1
C17 C18 H18 120.1
O1 C19 C20 120.1(5)
O1 C19 C24 125.4(4)
C20 C19 C24 114.4(5)
C21 C20 C19 122.9(5)
C21 C20 H20 118.6
C19 C20 H20 118.6
C20 C21 C22 121.6(5)
C20 C21 H21 119.2
C22 C21 H21 119.2
C23 C22 C21 117.4(5)
C23 C22 C25 120.7(6)
C21 C22 C25 121.7(5)
C22 C23 C24 121.7(5)
C22 C23 H23 119.1
C24 C23 H23 119.1
C23 C24 C19 121.9(5)
C23 C24 N3 117.5(5)
C19 C24 N3 120.4(4)
C22 C25 H25A 109.5
C22 C25 H25B 109.5
H25A C25 H25B 109.5
C22 C25 H25C 109.5
H25A C25 H25C 109.5
H25B C25 H25C 109.5
N4 C26 C27 128.7(5)
N4 C26 C31 109.2(5)
C27 C26 C31 122.1(5)
C28 C27 C26 116.1(6)
C28 C27 H27 122.0
C26 C27 H27 122.0
C27 C28 C29 121.7(6)
C27 C28 H28 119.1
C29 C28 H28 119.1
C30 C29 C28 123.6(6)
C30 C29 H29 118.2
C28 C29 H29 118.2
C29 C30 C31 116.1(5)
C29 C30 H30 122.0
C31 C30 H30 122.0
N1 C31 C26 107.9(4)
N1 C31 C30 131.7(5)
C26 C31 C30 120.3(5)
C33 C32 N2 121.5(4)
C33 C32 C37 119.0(5)
N2 C32 C37 119.5(4)
C34 C33 C32 120.4(5)
C34 C33 H33 119.8
C32 C33 H33 119.8
C33 C34 C35 121.5(5)
C33 C34 H34 119.2
C35 C34 H34 119.2
C36 C35 C34 117.3(5)
C36 C35 C38 121.2(6)
C34 C35 C38 121.5(5)
C37 C36 C35 122.2(5)
C37 C36 H36 118.9
C35 C36 H36 118.9
C36 C37 C32 119.6(5)
C36 C37 H37 120.2
C32 C37 H37 120.2
C35 C38 H38A 109.5
C35 C38 H38B 109.5
H38A C38 H38B 109.5
C35 C38 H38C 109.5
H38A C38 H38C 109.5
H38B C38 H38C 109.5

loop_
_geom_bond_atom_site_label_1
_geom_bond_atom_site_label_2
_geom_bond_distance
Re1 N2 1.723(4)
Re1 O1 1.997(3)
Re1 N1 2.181(4)
Re1 P1 2.4279(12)
Re1 Br1 2.5445(5)
Re1 Br2 2.5610(5)
P1 C7 1.824(5)
P1 C13 1.828(5)
P1 C1 1.835(5)
O1 C19 1.272(6)
N1 N3 1.352(5)
N1 C31 1.354(6)
N2 C32 1.387(6)
N3 N4 1.338(6)
N3 C24 1.431(6)
N4 C26 1.351(7)
C1 C2 1.375(7)
C1 C6 1.387(7)
C2 C3 1.387(8)
C2 H2 0.9300
C3 C4 1.372(9)
C3 H3 0.9300
C4 C5 1.354(8)
C4 H4 0.9300
C5 C6 1.382(7)
C5 H5 0.9300
C6 H6 0.9300
C7 C12 1.394(7)
C7 C8 1.401(7)
C8 C9 1.359(8)
C8 H8 0.9300
C9 C10 1.383(9)
C9 H9 0.9300
C10 C11 1.376(9)
C10 H10 0.9300
C11 C12 1.376(8)
C11 H11 0.9300
C12 H12 0.9300
C13 C18 1.384(7)
C13 C14 1.391(7)
C14 C15 1.369(8)
C14 H14 0.9300
C15 C16 1.354(10)
C15 H15 0.9300
C16 C17 1.376(10)
C16 H16 0.9300
C17 C18 1.385(8)
C17 H17 0.9300
C18 H18 0.9300
C19 C20 1.403(7)
C19 C24 1.423(7)
C20 C21 1.370(7)
C20 H20 0.9300
C21 C22 1.389(8)
C21 H21 0.9300
C22 C23 1.367(8)
C22 C25 1.505(8)
C23 C24 1.388(7)
C23 H23 0.9300
C25 H25A 0.9600
C25 H25B 0.9600
C25 H25C 0.9600
C26 C27 1.400(7)
C26 C31 1.403(7)
C27 C28 1.362(9)
C27 H27 0.9300
C28 C29 1.388(9)
C28 H28 0.9300
C29 C30 1.356(7)
C29 H29 0.9300
C30 C31 1.405(7)
C30 H30 0.9300
C32 C33 1.381(7)
C32 C37 1.390(7)
C33 C34 1.364(7)
C33 H33 0.9300
C34 C35 1.390(8)
C34 H34 0.9300
C35 C36 1.377(8)
C35 C38 1.495(8)
C36 C37 1.368(7)
C36 H36 0.9300
C37 H37 0.9300
C38 H38A 0.9600
C38 H38B 0.9600
C38 H38C 0.9600

loop_
_geom_hbond_atom_site_label_D
_geom_hbond_atom_site_label_H
_geom_hbond_atom_site_label_A
_geom_hbond_distance_DH
_geom_hbond_distance_HA
_geom_hbond_distance_DA
_geom_hbond_angle_DHA
_geom_hbond_site_symmetry_A
C2 H2 Br2 0.93 2.77 3.589(6) 147.7 .
C23 H23 N4 0.93 2.38 2.727(7) 102.2 .
C25 H25C Br2 0.96 2.82 3.771(7) 168.9 1_455
